data_7128178
loop_
_publ_author_name
'Poynder, Tiffany B.'
'Chamorro Oru\'e, Analia I'
'Tania, ?'
'Sharp-Bucknall, Lachlan'
'Flynn, Matthew T.'
'Wilson, David J. D.'
'Athukorala Arachchige, Kasun S.'
'Clegg, Jack K.'
'Dutton, Jason L.'

_publ_section_title
;
 On the activation of PhICl<sub>2</sub> with pyridine.
;
_journal_issue 40
_journal_name_full 'Chemical communications (Cambridge, England)'
_journal_page_first 4970
_journal_page_last 4973
_journal_paper_doi 10.1039/d1cc01567b
_journal_volume 57
_journal_year 2021
_chemical_formula_moiety 'C F3 O3 S, C7 H10 Cl N2'
_chemical_formula_sum 'C8 H10 Cl F3 N2 O3 S'
_chemical_formula_weight 306.69
_space_group_crystal_system monoclinic
_space_group_IT_number 14
_space_group_name_Hall '-P 2yn'
_space_group_name_H-M_alt 'P 1 21/n 1'
_atom_sites_solution_hydrogens mixed
_atom_sites_solution_primary dual
_audit_creation_date 2021-02-18
_audit_creation_method
;
Olex2 1.3
(compiled 2020.11.12 svn.r5f609507 for OlexSys, GUI svn.r6226)
;
_audit_update_record
;
2021-03-18 deposited with the CCDC.	2021-04-15 downloaded from the CCDC.
;
_cell_angle_alpha 90
_cell_angle_beta 95.923(3)
_cell_angle_gamma 90
_cell_formula_units_Z 4
_cell_length_a 7.7784(2)
_cell_length_b 9.3743(2)
_cell_length_c 16.8499(5)
_cell_measurement_reflns_used 5234
_cell_measurement_temperature 149.99(10)
_cell_measurement_theta_max 71.0360
_cell_measurement_theta_min 5.2470
_cell_volume 1222.09(6)
_computing_cell_refinement 'CrysAlisPro 1.171.40.53 (Rigaku OD, 2019)'
_computing_data_collection 'CrysAlisPro 1.171.40.53 (Rigaku OD, 2019)'
_computing_data_reduction 'CrysAlisPro 1.171.40.53 (Rigaku OD, 2019)'
_computing_molecular_graphics 'Olex2 1.3 (Dolomanov et al., 2009)'
_computing_publication_material 'Olex2 1.3 (Dolomanov et al., 2009)'
_computing_structure_refinement 'SHELXL 2018/3 (Sheldrick, 2015)'
_computing_structure_solution 'SHELXT 2014/5 (Sheldrick, 2014)'
_diffrn_ambient_environment N~2~
_diffrn_ambient_temperature 149.99(10)
_diffrn_detector 'CCD plate'
_diffrn_detector_area_resol_mean 10.0000
_diffrn_detector_type HyPix3000
_diffrn_measured_fraction_theta_full 0.999
_diffrn_measured_fraction_theta_max 0.998
_diffrn_measurement_details
;
List of Runs (angles in degrees, time in seconds):

  # Type    Start    End  Width  t~exp~   \w     \q     \k     \f   Frames
#--------------------------------------------------------------------------
  1  \w    -21.00   8.00   0.50    1.14    --  -38.50  91.00 109.00   58
  2  \w    -62.00 -27.00   0.50    1.14    --  -38.50  91.00 109.00   70
  3  \w     45.00  70.00   0.50    4.54    --  100.00 -91.00  -4.00   50
  4  \w    108.00 161.00   0.50    4.54    --  100.00  91.00 109.00  106
  5  \w    -64.00 -18.00   0.50    1.14    --  -38.50  77.00   0.00   92
  6  \w    -22.00  25.00   0.50    1.14    --  -38.50  77.00 -60.00   94
  7  \w    -81.00 -23.00   0.50    1.14    --  -38.50 -65.00-180.00  116
  8  \w    -13.00  14.00   0.50    1.14    --  -38.50  77.00   0.00   54
  9  \w    -52.00 -15.00   0.50    1.14    --  -38.50 138.00  90.00   74
 10  \w    -63.00 -32.00   0.50    1.14    --  -38.50  77.00 -60.00   62
 11  \w    -95.00 -64.00   0.50    1.14    --  -38.50 -32.00-150.00   62
 12  \w    -92.00 -57.00   0.50    1.14    --  -38.50 138.00  90.00   70
 13  \w    -95.00 -70.00   0.50    1.14    --  -38.50 -43.00 -30.00   50
 14  \w    -41.00  13.00   0.50    1.14    --  -38.50  32.00 -30.00  108
 15  \w    -96.00 -32.00   0.50    1.14    --  -38.50 -32.00  90.00  128
 16  \w    -56.00 -30.00   0.50    1.14    --  -38.50 -32.00-150.00   52
 17  \w    -96.00 -21.00   0.50    1.14    --  -38.50 -54.00   0.00  150
 18  \w     32.00  58.00   0.50    1.14    --   42.60-104.00-150.00   52
 19  \w    -19.00   9.00   0.50    1.14    --   42.60 -43.00-150.00   56
 20  \w     79.00 106.00   0.50    1.14    --   42.60  65.00  90.00   54
 21  \w     29.00  71.00   0.50    1.14    --   42.60  65.00  90.00   84
 22  \w     14.00  39.00   0.50    1.14    --   42.60 -91.00  -4.00   50
 23  \w     38.00  98.00   0.50    1.14    --   42.60  32.00  60.00  120
 24  \w     90.00 115.00   0.50    4.54    --  100.00 -77.00 150.00   50
 25  \w     78.00 104.00   0.50    4.54    --  100.00 -50.00-150.00   52
 26  \w    103.00 129.00   0.50    4.54    --  100.00 117.00  60.00   52
 27  \w     88.00 161.00   0.50    4.54    --  100.00  42.00 -30.00  146
 28  \w     77.00 103.00   0.50    4.54    --  100.00-117.00 -60.00   52
 29  \w    102.00 154.00   0.50    4.54    --  100.00 117.00 150.00  104
 30  \w     62.00 104.00   0.50    4.54    --  100.00 -96.00 120.00   84
 31  \w     87.00 118.00   0.50    4.54    --  100.00 -68.00 -30.00   62
 32  \w     42.00  67.00   0.50    4.54    --  100.00 -77.00 150.00   50
 33  \w     44.00  70.00   0.50    4.54    --  100.00-117.00 -60.00   52
 34  \w     84.00 109.00   0.50    4.54    --  100.00-117.00-150.00   50
 35  \w     84.00 150.00   0.50    4.54    --  100.00  50.00  60.00  132
 36  \w    111.00 155.00   0.50    4.54    --  100.00  33.00  30.00   88
 37  \w     29.00 114.00   0.50    4.54    --  100.00 -17.00 150.00  170
 38  \w     93.00 154.00   0.50    4.54    --  100.00  33.00 120.00  122
 39  \w     91.00 120.00   0.50    4.54    --  100.00  33.00-150.00   58
 40  \w     38.00 124.00   0.50    4.54    --  100.00-141.00 150.64  172
 41  \w     38.00 121.00   0.50    4.54    --  100.00 -68.00  90.00  166
 42  \w     35.00  62.00   0.50    4.54    --  100.00-117.00-150.00   54
 43  \w     39.00  65.00   0.50    4.54    --  100.00 -96.00  90.00   52
 44  \w     95.00 145.00   0.50    4.54    --  100.00 145.00 -90.00  100
 45  \w     32.00  81.00   0.50    4.54    --  100.00 -96.00 -60.00   98
 46  \w     37.00 107.00   0.50    4.54    --  100.00-117.00-120.00  140
 47  \w     45.00 105.00   0.50    4.54    --  100.00-117.00   0.00  120
 48  \w     55.00 111.00   0.50    4.54    --  100.00 -68.00 -60.00  112
 49  \w     79.00 111.00   0.50    4.54    --  100.00 -50.00 -30.00   64
 50  \w     84.00 109.00   0.50    4.54    --  100.00-117.00 -30.00   50
 51  \w     44.00  73.00   0.50    4.54    --  100.00 -59.00-180.00   58
 52  \w     80.00 107.00   0.50    4.54    --  100.00 -59.00-180.00   54
 53  \w     97.00 122.00   0.50    4.54    --  100.00-145.00 120.00   50
 54  \w     39.00  65.00   0.50    4.54    --  100.00-145.00 120.00   52
 55  \w    121.00 147.00   0.50    4.54    --  100.00  77.00 -90.00   52
 56  \w     84.00 109.00   0.50    4.54    --  100.00-117.00  30.00   50
 57  \w     89.00 133.00   0.50    4.54    --  100.00  50.00   0.00   88
 58  \w     39.00  65.00   0.50    4.54    --  100.00 -50.00-150.00   52
 59  \w     39.00  73.00   0.50    4.54    --  100.00 -50.00 -30.00   68
 60  \w     39.00 108.00   0.50    4.54    --  100.00 -33.00  30.00  138
 61  \w     72.00  97.00   0.50    4.54    --  100.00 -71.00-139.47   50
 62  \w    114.00 139.00   0.50    4.54    --  100.00 117.00   0.00   50
;
_diffrn_measurement_device 'four-circle diffractometer'
_diffrn_measurement_device_type 'SuperNova, Dual, Cu at home/near, HyPix3000'
_diffrn_measurement_method '\w scans'
_diffrn_orient_matrix_type 'CrysAlisPro convention (1999,Acta A55,543-557)'
_diffrn_orient_matrix_UB_11 -0.1499471000
_diffrn_orient_matrix_UB_12 -0.0731907000
_diffrn_orient_matrix_UB_13 -0.0514580000
_diffrn_orient_matrix_UB_21 0.1182644000
_diffrn_orient_matrix_UB_22 -0.0234344000
_diffrn_orient_matrix_UB_23 -0.0667194000
_diffrn_orient_matrix_UB_31 0.0564278000
_diffrn_orient_matrix_UB_32 -0.1452933000
_diffrn_orient_matrix_UB_33 0.0366910000
_diffrn_radiation_monochromator mirror
_diffrn_radiation_probe x-ray
_diffrn_radiation_type 'Cu K\a'
_diffrn_radiation_wavelength 1.54184
_diffrn_reflns_av_R_equivalents 0.0324
_diffrn_reflns_av_unetI/netI 0.0253
_diffrn_reflns_Laue_measured_fraction_full 0.999
_diffrn_reflns_Laue_measured_fraction_max 0.998
_diffrn_reflns_limit_h_max 9
_diffrn_reflns_limit_h_min -9
_diffrn_reflns_limit_k_max 10
_diffrn_reflns_limit_k_min -11
_diffrn_reflns_limit_l_max 20
_diffrn_reflns_limit_l_min -19
_diffrn_reflns_number 11583
_diffrn_reflns_point_group_measured_fraction_full 0.999
_diffrn_reflns_point_group_measured_fraction_max 0.998
_diffrn_reflns_theta_full 67.684
_diffrn_reflns_theta_max 71.295
_diffrn_reflns_theta_min 5.278
_diffrn_source 'micro-focus sealed X-ray tube'
_diffrn_source_type 'SuperNova (Cu) X-ray Source'
_exptl_absorpt_coefficient_mu 4.807
_exptl_absorpt_correction_T_max 1.00000
_exptl_absorpt_correction_T_min 0.74472
_exptl_absorpt_correction_type multi-scan
_exptl_absorpt_process_details
;
CrysAlisPro 1.171.40.53 (Rigaku Oxford Diffraction, 2019)
Empirical absorption correction using spherical harmonics,
 implemented in SCALE3 ABSPACK scaling algorithm.
;
_exptl_crystal_colour yellow
_exptl_crystal_colour_primary yellow
_exptl_crystal_density_diffrn 1.667
_exptl_crystal_description plate
_exptl_crystal_F_000 624
_exptl_crystal_size_max 0.18
_exptl_crystal_size_mid 0.15
_exptl_crystal_size_min 0.06
_refine_diff_density_max 1.869
_refine_diff_density_min -0.531
_refine_diff_density_rms 0.131
_refine_ls_extinction_method none
_refine_ls_goodness_of_fit_ref 1.063
_refine_ls_hydrogen_treatment mixed
_refine_ls_matrix_type full
_refine_ls_number_parameters 169
_refine_ls_number_reflns 2360
_refine_ls_number_restraints 0
_refine_ls_restrained_S_all 1.063
_refine_ls_R_factor_all 0.0857
_refine_ls_R_factor_gt 0.0788
_refine_ls_shift/su_max 0.000
_refine_ls_shift/su_mean 0.000
_refine_ls_structure_factor_coef Fsqd
_refine_ls_weighting_details 'w=1/[\s^2^(Fo^2^)+(0.1546P)^2^+1.3136P] where P=(Fo^2^+2Fc^2^)/3'
_refine_ls_weighting_scheme calc
_refine_ls_wR_factor_gt 0.2045
_refine_ls_wR_factor_ref 0.2133
_reflns_Friedel_coverage 0.000
_reflns_number_gt 2099
_reflns_number_total 2360
_reflns_threshold_expression 'I > 2\s(I)'
_cod_data_source_file d1cc01567b2.cif
_cod_data_source_block 3
_cod_depositor_comments 'Adding full bibliography for 7128176--7128179.cif.'
_cod_database_code 7128178
_shelx_shelxl_version_number 2018/3
_chemical_oxdiff_formula C7H10SF3O3ClN2
_chemical_oxdiff_usercomment 'tania t40 attempt 4'
_shelx_space_group_comment
;
The symmetry employed for this shelxl refinement is uniquely defined
by the following loop, which should always be used as a source of
symmetry information in preference to the above space-group names.
They are only intended as comments.
;
_shelx_estimated_absorpt_t_max 0.761
_shelx_estimated_absorpt_t_min 0.478
_reflns_odcompleteness_completeness 94.63
_reflns_odcompleteness_iscentric 1
_reflns_odcompleteness_theta 74.33
_olex2_refinement_description
;
1. Fixed Uiso
 At 1.2 times of:
  All C(H) groups
 At 1.5 times of:
  All C(H,H,H) groups
2.a Aromatic/amide H refined with riding coordinates:
 C2(H2A), C1(H1), C5(H5)
2.b Idealised Me refined as rotating group:
 C6(H6A,H6B,H6C), C7(H7A,H7B,H7C)
;

loop_
_space_group_symop_operation_xyz
'x, y, z'
'-x+1/2, y+1/2, -z+1/2'
'-x, -y, -z'
'x-1/2, -y-1/2, z-1/2'

loop_
_atom_site_label
_atom_site_type_symbol
_atom_site_fract_x
_atom_site_fract_y
_atom_site_fract_z
_atom_site_U_iso_or_equiv
_atom_site_adp_type
_atom_site_occupancy
_atom_site_site_symmetry_order
_atom_site_calc_flag
_atom_site_refinement_flags_posn
_atom_site_refinement_flags_adp
_atom_site_refinement_flags_occupancy
_atom_site_disorder_assembly
_atom_site_disorder_group
S1 S 0.33523(10) 0.25214(7) 0.91323(5) 0.0265(3) Uani 1 1 d . . . . .
Cl1 Cl 0.70413(13) 0.03681(11) 0.63464(6) 0.0472(4) Uani 1 1 d . . . . .
O1 O 0.4207(3) 0.3722(3) 0.95495(16) 0.0373(6) Uani 1 1 d . . . . .
O3 O 0.1514(4) 0.2475(3) 0.91706(19) 0.0385(7) Uani 1 1 d . . . . .
O2 O 0.4241(3) 0.1185(3) 0.92528(18) 0.0413(7) Uani 1 1 d . . . . .
F1 F 0.5208(4) 0.3038(4) 0.79507(18) 0.0638(8) Uani 1 1 d . . . . .
F3 F 0.2796(4) 0.2002(4) 0.75997(17) 0.0679(9) Uani 1 1 d . . . . .
F2 F 0.2819(4) 0.4208(3) 0.78942(17) 0.0658(8) Uani 1 1 d . . . . .
N2 N 0.2569(4) 0.1731(3) 0.54176(18) 0.0333(7) Uani 1 1 d . . . . .
N1 N 0.6991(3) 0.3859(4) 0.63737(17) 0.0377(8) Uani 1 1 d . . . . .
C3 C 0.5584(4) 0.3112(4) 0.60710(18) 0.0280(7) Uani 1 1 d . . . . .
C2 C 0.4033(4) 0.3858(4) 0.5804(2) 0.0306(7) Uani 1 1 d . . . . .
H2A H 0.400575 0.486683 0.585460 0.037 Uiso 1 1 calc R U . . .
C4 C 0.5455(4) 0.1595(4) 0.60064(19) 0.0304(7) Uani 1 1 d . . . . .
C1 C 0.2600(4) 0.3171(4) 0.5482(2) 0.0311(7) Uani 1 1 d . . . . .
H1 H 0.160057 0.370542 0.529822 0.037 Uiso 1 1 calc R U . . .
C5 C 0.3965(4) 0.0964(4) 0.5683(2) 0.0332(8) Uani 1 1 d . . . . .
H5 H 0.391480 -0.004705 0.564541 0.040 Uiso 1 1 calc R U . . .
C6 C 0.6814(5) 0.5321(5) 0.6525(3) 0.0471(10) Uani 1 1 d . . . . .
H6A H 0.661594 0.583771 0.601843 0.071 Uiso 1 1 calc R U . . .
H6B H 0.787177 0.567613 0.682756 0.071 Uiso 1 1 calc R U . . .
H6C H 0.583120 0.547090 0.683578 0.071 Uiso 1 1 calc R U . . .
C8 C 0.3549(5) 0.2965(4) 0.8090(2) 0.0415(9) Uani 1 1 d . . . . .
C7 C 0.8746(5) 0.3270(5) 0.6518(3) 0.0555(12) Uani 1 1 d . . . . .
H7A H 0.894262 0.292444 0.706917 0.083 Uiso 1 1 calc R U . . .
H7B H 0.959039 0.401583 0.643302 0.083 Uiso 1 1 calc R U . . .
H7C H 0.887427 0.247816 0.614972 0.083 Uiso 1 1 calc R U . . .
H2 H 0.170(6) 0.132(5) 0.519(3) 0.044(12) Uiso 1 1 d . . . . .

loop_
_atom_site_aniso_label
_atom_site_aniso_U_11
_atom_site_aniso_U_22
_atom_site_aniso_U_33
_atom_site_aniso_U_23
_atom_site_aniso_U_13
_atom_site_aniso_U_12
S1 0.0278(5) 0.0190(5) 0.0321(5) -0.0005(3) 0.0009(3) 0.0003(3)
Cl1 0.0478(6) 0.0379(6) 0.0537(6) 0.0006(4) -0.0055(4) 0.0092(4)
O1 0.0368(13) 0.0234(12) 0.0495(15) -0.0082(10) -0.0066(11) -0.0008(10)
O3 0.0298(14) 0.0302(15) 0.0566(17) -0.0013(10) 0.0095(12) -0.0013(9)
O2 0.0399(13) 0.0178(12) 0.0641(17) 0.0034(11) -0.0042(12) 0.0054(10)
F1 0.0612(17) 0.071(2) 0.0627(17) -0.0001(14) 0.0259(13) -0.0082(15)
F3 0.088(2) 0.066(2) 0.0467(15) -0.0168(14) -0.0047(14) -0.0133(16)
F2 0.093(2) 0.0474(16) 0.0562(16) 0.0184(12) 0.0014(14) 0.0159(15)
N2 0.0283(14) 0.0319(16) 0.0391(16) -0.0049(12) 0.0014(12) -0.0046(12)
N1 0.0258(14) 0.056(2) 0.0307(15) -0.0014(13) 0.0011(11) -0.0008(13)
C3 0.0288(16) 0.0307(18) 0.0250(15) -0.0023(12) 0.0062(12) -0.0054(13)
C2 0.0320(16) 0.0251(17) 0.0350(17) -0.0024(13) 0.0044(13) 0.0013(13)
C4 0.0301(16) 0.0327(18) 0.0289(16) 0.0033(13) 0.0060(12) 0.0046(14)
C1 0.0298(16) 0.0298(18) 0.0336(17) -0.0036(13) 0.0028(13) 0.0017(13)
C5 0.0363(17) 0.0256(17) 0.0394(18) 0.0002(13) 0.0113(14) -0.0014(14)
C6 0.0387(19) 0.055(3) 0.045(2) 0.0082(18) -0.0057(16) -0.0190(18)
C8 0.045(2) 0.036(2) 0.043(2) -0.0042(16) 0.0032(16) -0.0015(17)
C7 0.0313(19) 0.051(3) 0.084(3) 0.006(2) 0.001(2) -0.0029(18)

loop_
_atom_type_symbol
_atom_type_description
_atom_type_scat_dispersion_real
_atom_type_scat_dispersion_imag
_atom_type_scat_source
C C 0.0181 0.0091 'International Tables Vol C Tables 4.2.6.8 and 6.1.1.4'
H H 0.0000 0.0000 'International Tables Vol C Tables 4.2.6.8 and 6.1.1.4'
Cl Cl 0.3639 0.7018 'International Tables Vol C Tables 4.2.6.8 and 6.1.1.4'
F F 0.0727 0.0534 'International Tables Vol C Tables 4.2.6.8 and 6.1.1.4'
N N 0.0311 0.0180 'International Tables Vol C Tables 4.2.6.8 and 6.1.1.4'
O O 0.0492 0.0322 'International Tables Vol C Tables 4.2.6.8 and 6.1.1.4'
S S 0.3331 0.5567 'International Tables Vol C Tables 4.2.6.8 and 6.1.1.4'

loop_
_geom_angle_atom_site_label_1
_geom_angle_atom_site_label_2
_geom_angle_atom_site_label_3
_geom_angle
_geom_angle_site_symmetry_1
_geom_angle_site_symmetry_3
_geom_angle_publ_flag
O1 S1 C8 102.09(17) . . ?
O3 S1 O1 114.17(16) . . ?
O3 S1 C8 103.44(19) . . ?
O2 S1 O1 114.76(16) . . ?
O2 S1 O3 115.68(16) . . ?
O2 S1 C8 104.36(18) . . ?
C1 N2 H2 120(3) . . ?
C5 N2 C1 120.1(3) . . ?
C5 N2 H2 120(3) . . ?
C3 N1 C6 118.9(3) . . ?
C3 N1 C7 124.7(4) . . ?
C6 N1 C7 116.3(3) . . ?
N1 C3 C2 119.3(3) . . ?
N1 C3 C4 126.2(3) . . ?
C2 C3 C4 114.4(3) . . ?
C3 C2 H2A 119.0 . . ?
C1 C2 C3 121.9(3) . . ?
C1 C2 H2A 119.0 . . ?
C3 C4 Cl1 126.2(3) . . ?
C5 C4 Cl1 112.9(3) . . ?
C5 C4 C3 120.8(3) . . ?
N2 C1 H1 119.5 . . ?
C2 C1 N2 121.0(3) . . ?
C2 C1 H1 119.5 . . ?
N2 C5 C4 121.7(3) . . ?
N2 C5 H5 119.1 . . ?
C4 C5 H5 119.1 . . ?
N1 C6 H6A 109.5 . . ?
N1 C6 H6B 109.5 . . ?
N1 C6 H6C 109.5 . . ?
H6A C6 H6B 109.5 . . ?
H6A C6 H6C 109.5 . . ?
H6B C6 H6C 109.5 . . ?
F1 C8 S1 111.0(3) . . ?
F3 C8 S1 111.8(3) . . ?
F3 C8 F1 107.4(3) . . ?
F3 C8 F2 107.1(4) . . ?
F2 C8 S1 111.4(3) . . ?
F2 C8 F1 107.9(4) . . ?
N1 C7 H7A 109.5 . . ?
N1 C7 H7B 109.5 . . ?
N1 C7 H7C 109.5 . . ?
H7A C7 H7B 109.5 . . ?
H7A C7 H7C 109.5 . . ?
H7B C7 H7C 109.5 . . ?

loop_
_geom_bond_atom_site_label_1
_geom_bond_atom_site_label_2
_geom_bond_distance
_geom_bond_site_symmetry_2
_geom_bond_publ_flag
S1 O1 1.451(3) . ?
S1 O3 1.438(3) . ?
S1 O2 1.436(3) . ?
S1 C8 1.826(4) . ?
Cl1 C4 1.740(3) . ?
F1 C8 1.337(5) . ?
F3 C8 1.320(5) . ?
F2 C8 1.323(5) . ?
N2 C1 1.353(5) . ?
N2 C5 1.341(5) . ?
N2 H2 0.84(5) . ?
N1 C3 1.353(4) . ?
N1 C6 1.404(6) . ?
N1 C7 1.469(5) . ?
C3 C2 1.426(5) . ?
C3 C4 1.429(5) . ?
C2 H2A 0.9500 . ?
C2 C1 1.352(5) . ?
C4 C5 1.364(5) . ?
C1 H1 0.9500 . ?
C5 H5 0.9500 . ?
C6 H6A 0.9800 . ?
C6 H6B 0.9800 . ?
C6 H6C 0.9800 . ?
C7 H7A 0.9800 . ?
C7 H7B 0.9800 . ?
C7 H7C 0.9800 . ?

loop_
_geom_torsion_atom_site_label_1
_geom_torsion_atom_site_label_2
_geom_torsion_atom_site_label_3
_geom_torsion_atom_site_label_4
_geom_torsion
_geom_torsion_site_symmetry_1
_geom_torsion_site_symmetry_2
_geom_torsion_site_symmetry_3
_geom_torsion_site_symmetry_4
_geom_torsion_publ_flag
Cl1 C4 C5 N2 177.3(3) . . . . ?
O1 S1 C8 F1 61.8(3) . . . . ?
O1 S1 C8 F3 -178.3(3) . . . . ?
O1 S1 C8 F2 -58.5(3) . . . . ?
O3 S1 C8 F1 -179.4(3) . . . . ?
O3 S1 C8 F3 -59.5(3) . . . . ?
O3 S1 C8 F2 60.3(3) . . . . ?
O2 S1 C8 F1 -58.0(3) . . . . ?
O2 S1 C8 F3 61.9(3) . . . . ?
O2 S1 C8 F2 -178.3(3) . . . . ?
N1 C3 C2 C1 178.6(3) . . . . ?
N1 C3 C4 Cl1 3.3(5) . . . . ?
N1 C3 C4 C5 -179.5(3) . . . . ?
C3 C2 C1 N2 1.7(5) . . . . ?
C3 C4 C5 N2 -0.2(5) . . . . ?
C2 C3 C4 Cl1 -174.7(3) . . . . ?
C2 C3 C4 C5 2.4(4) . . . . ?
C4 C3 C2 C1 -3.1(4) . . . . ?
C1 N2 C5 C4 -1.5(5) . . . . ?
C5 N2 C1 C2 0.8(5) . . . . ?
C6 N1 C3 C2 9.2(5) . . . . ?
C6 N1 C3 C4 -168.8(3) . . . . ?
C7 N1 C3 C2 -167.1(4) . . . . ?
C7 N1 C3 C4 14.9(5) . . . . ?
